data_1575029
loop_
_publ_author_name
'Nimmo, Alastair J.'
'Goodfellow, Alister S.'
'Guntley, Jacob T.'
'McKay, Aidan P.'
'Cordes, David B.'
'B\"uhl, Michael'
'Smith, Andrew D.'

_publ_section_title
;
 Isothiourea catalysed enantioselective generation of point and axially
 chiral iminothia- and iminoselenazinanones
;
_journal_issue 23
_journal_name_full 'Chemical Science'
_journal_page_first 10494
_journal_page_last 10502
_journal_paper_doi 10.1039/D5SC02435H
_journal_volume 16
_journal_year 2025
_chemical_absolute_configuration ad
_chemical_formula_moiety 'C19 H11 F3 N4 O S, 0.333(C H Cl3)'
_chemical_formula_sum 'C19.33 H11.33 Cl F3 N4 O S'
_chemical_formula_weight 440.17
_chemical_name_systematic
'(R,Z)-4-((3-(4-cyanophenyl)-4-oxo-6-(trifluoromethyl)-1,3-thiazinan-2-ylidene)amino)benzonitrile chloroform solvate'
_space_group_crystal_system trigonal
_space_group_IT_number 146
_space_group_name_Hall 'R 3'
_space_group_name_H-M_alt 'R 3 :H'
_atom_sites_solution_hydrogens geom
_atom_sites_solution_primary dual
_audit_creation_date 2024-07-08
_audit_creation_method
;
Olex2 1.5
(compiled 2024.02.16 svn.r378c4104 for OlexSys, GUI svn.r6928)
;
_audit_update_record
;
2024-12-17 deposited with the CCDC.	2025-04-30 downloaded from the CCDC.
;
_cell_angle_alpha 90
_cell_angle_beta 90
_cell_angle_gamma 120
_cell_formula_units_Z 9
_cell_length_a 21.67271(16)
_cell_length_b 21.67271(16)
_cell_length_c 10.76754(10)
_cell_measurement_reflns_used 36400
_cell_measurement_temperature 173
_cell_measurement_theta_max 66.0750
_cell_measurement_theta_min 4.0730
_cell_volume 4379.99(6)
_computing_cell_refinement 'CrysAlisPro 1.171.42.82a (Rigaku OD, 2023)'
_computing_data_collection 'CrysAlisPro 1.171.42.82a (Rigaku OD, 2023)'
_computing_data_reduction 'CrysAlisPro 1.171.42.82a (Rigaku OD, 2023)'
_computing_molecular_graphics 'Olex2 1.5 (Dolomanov et al., 2009)'
_computing_publication_material 'Olex2 1.5 (Dolomanov et al., 2009)'
_computing_structure_refinement 'SHELXL 2019/3 (Sheldrick, 2015)'
_computing_structure_solution 'SHELXT 2018/2 (Sheldrick, 2018)'
_diffrn_ambient_temperature 173
_diffrn_detector 'hybrid photon counting detector'
_diffrn_detector_area_resol_mean 5.8140
_diffrn_detector_type 'Dectris PILATUS P100K'
_diffrn_measured_fraction_theta_full 0.999
_diffrn_measured_fraction_theta_max 0.998
_diffrn_measurement_details
;
List of Runs (angles in degrees, time in seconds):

  # Type    Start    End  Width  t~exp~   \w     \q     \k     \f   Frames
#--------------------------------------------------------------------------
  1  \w    -83.00   4.00   1.00    1.00    --    0.00 -37.00 -30.00   87
  2  \w    -83.00 -12.00   1.00    1.00    --    0.00 -19.00  30.00   71
  3  \w    -23.00  47.00   1.00    1.00    --    0.00 -82.00-150.00   70
  4  \w    -20.00  35.00   1.00    1.00    --    0.00  77.00-150.00   55
  5  \w     12.00  89.00   1.00    1.00    --    0.00  19.00  90.00   77
  6  \w    -33.00  48.00   1.00    1.00    --    5.00 -77.00  60.00   81
  7  \w    -15.00  35.00   1.00    1.00    --    5.00  77.00  30.00   50
  8  \w    -78.00  -7.00   1.00    1.00    --    5.00 -19.00 150.00   71
  9  \w    -15.00  35.00   1.00    1.00    --    5.00  77.00 -30.00   50
 10  \w    -15.00  35.00   1.00    1.00    --    5.00  77.00 150.00   50
 11  \w   -141.00 -25.00   1.00    1.00    --  -57.40 -57.00  60.00  116
 12  \w   -141.00 -25.00   1.00    1.00    --  -57.40 -57.00 -60.00  116
 13  \w    -60.00  32.00   1.00    1.00    --  -57.40  37.00  60.00   92
 14  \w   -141.00 -25.00   1.00    1.00    --  -57.40 -57.00 150.00  116
 15  \w   -141.00 -25.00   1.00    1.00    --  -57.40 -57.00-120.00  116
 16  \w    -78.00  32.00   1.00    1.00    --  -57.40  77.00 -60.00  110
 17  \w    -70.00  32.00   1.00    1.00    --  -57.40  57.00 -90.00  102
 18  \w   -141.00 -25.00   1.00    1.00    --  -57.40 -57.00 120.00  116
 19  \w   -141.00 -25.00   1.00    1.00    --  -57.40 -57.00   0.00  116
 20  \w   -141.00 -25.00   1.00    1.00    --  -57.40 -57.00-150.00  116
 21  \w    -78.00  32.00   1.00    1.00    --  -57.40  77.00  90.00  110
 22  \w   -167.00 -47.00   1.00    1.00    --  -83.30 -67.00 -52.00  120
 23  \w   -167.00 -45.00   1.00    1.00    --  -83.30 -70.00 -80.55  122
 24  \w   -167.00 -51.00   1.00    1.00    --  -83.30 -57.00 -30.00  116
 25  \w   -167.00 -51.00   1.00    1.00    --  -83.30 -57.00  90.00  116
 26  \w   -167.00 -45.00   1.00    1.00    --  -83.30 -71.00-166.62  122
 27  \w   -167.00 -51.00   1.00    1.00    --  -83.30 -57.00-120.00  116
 28  \w   -167.00 -51.00   1.00    1.00    --  -83.30 -57.00-150.00  116
 29  \w   -167.00 -47.00   1.00    1.00    --  -83.30 -67.00-164.64  120
 30  \w   -167.00 -46.00   1.00    1.00    --  -83.30 -69.00 142.99  121
 31  \w    -84.00 -51.00   1.00    1.00    --  -83.30 -57.00  30.00   33
 32  \w    -72.00 -45.00   1.00    1.00    --  -83.30 -71.00 156.08   27
 33  \w    -73.00 -48.00   1.00    1.00    --  -83.30 -66.00 -29.70   25
 34  \w   -100.00 -36.00   1.00    1.00    --  -83.30  77.00-150.00   64
 35  \w    -79.00 -50.00   1.00    1.00    --  -83.30 -62.00   6.16   29
 36  \w    -84.00 -51.00   1.00    1.00    --  -83.30 -57.00  60.00   33
 37  \w   -133.00-106.00   1.00    1.00    -- -109.20 -73.00  35.03   27
 38  \w   -183.00-157.00   1.00    1.00    -- -109.20 -73.00  35.03   26
 39  \w   -192.00-128.00   1.00    1.00    -- -109.20 -64.00 -13.52   64
 40  \w   -131.00 -73.00   1.00    1.00    -- -109.20 -72.00 151.34   58
 41  \w    -98.00 -71.00   1.00    1.00    -- -109.20 -71.00 -58.83   27
 42  \w   -191.00-165.00   1.00    1.00    -- -109.20 -72.00 151.34   26
 43  \w    -97.00 -71.00   1.00    1.00    -- -109.20 -71.00 159.13   26
 44  \w   -165.00-139.00   1.00    1.00    -- -109.20 -37.00  90.00   26
 45  \w    -97.00 -21.00   1.00    1.00    -- -109.20  80.00-138.51   76
 46  \w   -145.00-112.00   1.00    1.00    -- -109.20 -37.00 -90.00   33
 47  \w    -99.00 -73.00   1.00    1.00    -- -109.20  77.00 -90.00   26
 48  \w   -191.00-130.00   1.00    1.00    -- -109.20 -71.00 -58.83   61
 49  \w    -90.00 -64.00   1.00    1.00    -- -109.20   3.00 168.55   26
 50  \w   -107.00 -79.00   1.00    1.00    -- -109.20 -56.00 177.08   28
 51  \w   -124.00 -77.00   1.00    1.00    -- -109.20 -58.00   0.59   47
 52  \w    -95.00 -50.00   1.00    1.00    -- -109.20  82.00-109.29   45
 53  \w    -46.00 -20.00   1.00    1.00    -- -109.20  82.00-109.29   26
 54  \w    -94.00 -69.00   1.00    1.00    -- -109.20 -73.00-129.37   25
 55  \w    -96.00 -63.00   1.00    1.00    -- -109.20  77.00 120.00   33
 56  \w   -187.00-162.00   1.00    1.00    -- -109.20 -71.00 159.13   25
 57  \w    -97.00 -42.00   1.00    1.00    -- -109.20  82.00 155.28   55
 58  \w   -160.00-124.00   1.00    1.00    -- -109.20 -16.00 -69.81   36
 59  \w   -138.00-112.00   1.00    1.00    -- -109.20 -73.00-129.37   26
 60  \w   -136.00 -77.00   1.00    1.00    -- -109.20 -59.00 114.13   59
 61  \w   -131.00 -82.00   1.00    1.00    -- -109.20 -59.00 -23.89   49
 62  \w    -98.00 -72.00   1.00    1.00    -- -109.20 -69.00-169.59   26
 63  \w    -94.00 -69.00   1.00    1.00    -- -109.20 -73.00-101.47   25
 64  \w   -147.00-121.00   1.00    1.00    -- -109.20 -72.00  41.47   26
 65  \w    -97.00 -22.00   1.00    1.00    -- -109.20  19.00  30.00   75
 66  \w   -154.00-128.00   1.00    1.00    -- -109.20 -69.00-169.59   26
 67  \w   -176.00-151.00   1.00    1.00    -- -109.20 -62.00 -79.18   25
 68  \w   -138.00 -76.00   1.00    1.00    -- -109.20 -61.00 -35.08   62
 69  \w   -188.00-162.00   1.00    1.00    -- -109.20 -69.00-169.59   26
 70  \w   -172.00-127.00   1.00    1.00    -- -109.20 -73.00-101.47   45
 71  \w   -100.00 -64.00   1.00    1.00    -- -109.20  77.00 -30.00   36
 72  \w   -107.00 -76.00   1.00    1.00    -- -109.20 -72.00-144.12   31
 73  \w    -97.00 -70.00   1.00    1.00    -- -109.20 -72.00  78.25   27
 74  \w   -169.00-119.00   1.00    1.00    -- -109.20 -72.00-144.12   50
 75  \w    -94.00 -69.00   1.00    1.00    -- -109.20  71.00   4.53   25
 76  \w   -111.00 -73.00   1.00    1.00    -- -109.20 -68.00 136.90   38
 77  \w   -188.00 -71.00   1.00    1.00    -- -109.20 -70.00  53.00  117
 78  \w    -98.00 -71.00   1.00    1.00    -- -109.20 -72.00 -37.87   27
 79  \w    -91.00 -66.00   1.00    1.00    -- -109.20  70.00 -21.74   25
 80  \w   -192.00-147.00   1.00    1.00    -- -109.20 -61.00 -35.08   45
 81  \w    -99.00 -73.00   1.00    1.00    -- -109.20 -68.00 177.50   26
 82  \w   -167.00 -79.00   1.00    1.00    -- -109.20 -60.00  84.84   88
 83  \w   -110.00 -69.00   1.00    1.00    -- -109.20 -73.00 112.62   41
 84  \w   -103.00 -77.00   1.00    1.00    -- -109.20 -62.00 -79.18   26
 85  \w    -95.00 -48.00   1.00    1.00    -- -109.20  80.00  -1.52   47
 86  \w   -118.00 -77.00   1.00    1.00    -- -109.20 -63.00 -93.49   41
 87  \w    -97.00 -55.00   1.00    1.00    -- -109.20  80.00  39.76   42
 88  \w    -97.00 -70.00   1.00    1.00    -- -109.20 -72.00  41.47   27
 89  \w   -165.00-115.00   1.00    1.00    -- -109.20 -73.00 112.62   50
 90  \w   -118.00 -71.00   1.00    1.00    -- -109.20 -73.00-118.89   47
 91  \w    -95.00 -69.00   1.00    1.00    -- -109.20 -73.00  92.03   26
 92  \w   -158.00-132.00   1.00    1.00    -- -109.20 -73.00  92.03   26
 93  \w    -99.00 -73.00   1.00    1.00    -- -109.20 -67.00 -55.53   26
 94  \w   -187.00-162.00   1.00    1.00    -- -109.20 -13.00 152.10   25
 95  \w    -97.00 -71.00   1.00    1.00    -- -109.20 -73.00 -25.13   26
 96  \w    -95.00 -70.00   1.00    1.00    -- -109.20 -73.00  75.17   25
 97  \w   -103.00 -77.00   1.00    1.00    -- -109.20 -58.00 -89.33   26
 98  \w    -96.00 -70.00   1.00    1.00    -- -109.20  77.00  90.00   26
 99  \w    -97.00 -71.00   1.00    1.00    -- -109.20 -71.00 123.16   26
100  \w   -150.00-124.00   1.00    1.00    -- -109.20 -37.00  60.00   26
101  \w   -118.00 -73.00   1.00    1.00    -- -109.20 -67.00 158.00   45
102  \w   -172.00-146.00   1.00    1.00    -- -109.20 -58.00 -89.33   26
103  \w   -192.00 -92.00   1.00    1.00    -- -109.20 -48.00-124.93  100
104  \w    -96.00 -70.00   1.00    1.00    -- -109.20  57.00-120.00   26
105  \w   -184.00-117.00   1.00    1.00    -- -109.20 -64.00   8.00   67
106  \w   -119.00 -93.00   1.00    1.00    -- -109.20 -51.00-130.40   26
107  \w   -108.00 -72.00   1.00    1.00    -- -109.20 -71.00-155.43   36
108  \w   -106.00 -79.00   1.00    1.00    -- -109.20 -57.00 -16.88   27
109  \w    -99.00 -72.00   1.00    1.00    -- -109.20 -73.00  35.03   27
110  \w   -123.00 -80.00   1.00    1.00    -- -109.20 -61.00 164.65   43
111  \w   -101.00 -72.00   1.00    1.00    -- -109.20 -70.00 152.62   29
112  \w   -102.00 -75.00   1.00    1.00    -- -109.20 -64.00 -13.52   27
;
_diffrn_measurement_device 'AFC12: Kappa 4 circle'
_diffrn_measurement_device_type 'Rigaku XtaLAB P100K'
_diffrn_measurement_method 'shutterless scans'
_diffrn_measurement_specimen_support Loop
_diffrn_orient_matrix_type 'CrysAlisPro convention (1999,Acta A55,543-557)'
_diffrn_orient_matrix_UB_11 0.0030348000
_diffrn_orient_matrix_UB_12 -0.0656417000
_diffrn_orient_matrix_UB_13 0.0465573000
_diffrn_orient_matrix_UB_21 -0.0597411000
_diffrn_orient_matrix_UB_22 -0.0475178000
_diffrn_orient_matrix_UB_23 -0.0913093000
_diffrn_orient_matrix_UB_31 0.0562193000
_diffrn_orient_matrix_UB_32 0.0129350000
_diffrn_orient_matrix_UB_33 -0.0998192000
_diffrn_radiation_monochromator 'Rigaku Osmic Confocal Optical System'
_diffrn_radiation_probe x-ray
_diffrn_radiation_type 'Cu K\a'
_diffrn_radiation_wavelength 1.54184
_diffrn_reflns_av_R_equivalents 0.0239
_diffrn_reflns_av_unetI/netI 0.0090
_diffrn_reflns_Laue_measured_fraction_full 0.999
_diffrn_reflns_Laue_measured_fraction_max 0.998
_diffrn_reflns_limit_h_max 25
_diffrn_reflns_limit_h_min -25
_diffrn_reflns_limit_k_max 25
_diffrn_reflns_limit_k_min -25
_diffrn_reflns_limit_l_max 12
_diffrn_reflns_limit_l_min -12
_diffrn_reflns_number 41954
_diffrn_reflns_point_group_measured_fraction_full 0.997
_diffrn_reflns_point_group_measured_fraction_max 0.995
_diffrn_reflns_theta_full 66.587
_diffrn_reflns_theta_max 66.587
_diffrn_reflns_theta_min 4.080
_diffrn_source 'Rotating Anode'
_diffrn_source_type 'Rigaku MM-007HF'
_exptl_absorpt_coefficient_mu 3.174
_exptl_absorpt_correction_T_max 1.00000
_exptl_absorpt_correction_T_min 0.83024
_exptl_absorpt_correction_type multi-scan
_exptl_absorpt_process_details
;
CrysAlisPro 1.171.42.82a (Rigaku Oxford Diffraction, 2023)
Empirical absorption correction using spherical harmonics,
implemented in SCALE3 ABSPACK scaling algorithm.
;
_exptl_crystal_colour colourless
_exptl_crystal_colour_primary colourless
_exptl_crystal_density_diffrn 1.502
_exptl_crystal_description prism
_exptl_crystal_F_000 2010
_exptl_crystal_recrystallization_method 'Re-crystallisation from solvent: Hexanes into chloroform'
_exptl_crystal_size_max 0.3
_exptl_crystal_size_mid 0.21
_exptl_crystal_size_min 0.18
_refine_diff_density_max 0.172
_refine_diff_density_min -0.277
_refine_diff_density_rms 0.043
_refine_ls_abs_structure_details
;
 Flack x determined using 1700 quotients [(I+)-(I-)]/[(I+)+(I-)]
 (Parsons, Flack and Wagner, Acta Cryst. B69 (2013) 249-259).
;
_refine_ls_abs_structure_Flack 0.005(4)
_refine_ls_extinction_method none
_refine_ls_goodness_of_fit_ref 1.058
_refine_ls_hydrogen_treatment constr
_refine_ls_matrix_type full
_refine_ls_number_parameters 265
_refine_ls_number_reflns 3444
_refine_ls_number_restraints 1
_refine_ls_restrained_S_all 1.058
_refine_ls_R_factor_all 0.0216
_refine_ls_R_factor_gt 0.0215
_refine_ls_shift/su_max 0.000
_refine_ls_shift/su_mean 0.000
_refine_ls_structure_factor_coef Fsqd
_refine_ls_weighting_details 'w=1/[\s^2^(Fo^2^)+(0.0349P)^2^+2.5968P] where P=(Fo^2^+2Fc^2^)/3'
_refine_ls_weighting_scheme calc
_refine_ls_wR_factor_gt 0.0560
_refine_ls_wR_factor_ref 0.0560
_reflns_Friedel_coverage 0.994
_reflns_Friedel_fraction_full 0.994
_reflns_Friedel_fraction_max 0.992
_reflns_number_gt 3438
_reflns_number_total 3444
_reflns_threshold_expression 'I > 2\s(I)'
_cod_data_source_file d5sc02435h2.cif
_cod_data_source_block 35
_cod_depositor_comments
;
The following automatic conversions were performed:

data item '_diffrn_radiation_probe' value 'X-ray' was changed to
'x-ray' in accordance with the
/home/data/users/saulius/crontab/automatic-downloads/current/RSC/lib/dictionaries/cif_core.dic
dictionary named 'cif_core.dic' version 2.4.2 last updated on
2011-04-26.

Automatic conversion script
Id: cif_fix_values 8170 2020-07-09 18:12:32Z antanas 
;
_cod_original_cell_volume 4379.99(8)
_cod_original_sg_symbol_H-M 'R 3'
_cod_database_code 1575029
_shelx_shelxl_version_number 2019/3
_shelx_space_group_comment
;
The symmetry employed for this shelxl refinement is uniquely defined
by the following loop, which should always be used as a source of
symmetry information in preference to the above space-group names.
They are only intended as comments.
;
_shelx_estimated_absorpt_t_max 0.599
_shelx_estimated_absorpt_t_min 0.449
_olex2_refinement_description
;
1. Fixed Uiso
 At 1.2 times of:
  All C(H) groups, All C(H,H) groups
2.a Ternary CH refined with riding coordinates:
 C6(H6), C30(H30)
2.b Secondary CH2 refined with riding coordinates:
 C5(H5A,H5B)
2.c Aromatic/amide H refined with riding coordinates:
 C8(H8), C9(H9), C11(H11), C12(H12), C15(H15), C16(H16), C18(H18), C19(H19)
;

loop_
_space_group_symop_operation_xyz
'x, y, z'
'-y, x-y, z'
'-x+y, -x, z'
'x+2/3, y+1/3, z+1/3'
'-y+2/3, x-y+1/3, z+1/3'
'-x+y+2/3, -x+1/3, z+1/3'
'x+1/3, y+2/3, z+2/3'
'-y+1/3, x-y+2/3, z+2/3'
'-x+y+1/3, -x+2/3, z+2/3'

loop_
_atom_site_label
_atom_site_type_symbol
_atom_site_fract_x
_atom_site_fract_y
_atom_site_fract_z
_atom_site_U_iso_or_equiv
_atom_site_adp_type
_atom_site_occupancy
_atom_site_site_symmetry_order
_atom_site_calc_flag
_atom_site_refinement_flags_posn
_atom_site_refinement_flags_adp
_atom_site_refinement_flags_occupancy
_atom_site_disorder_assembly
_atom_site_disorder_group
S1 S 0.40451(3) 0.20180(3) 0.61964(5) 0.02919(13) Uani 1 1 d . . . . .
F21 F 0.41548(9) 0.25996(8) 0.90293(14) 0.0463(4) Uani 1 1 d . . . . .
F22 F 0.31023(10) 0.17508(11) 0.94532(15) 0.0602(5) Uani 1 1 d . . . . .
F23 F 0.39099(11) 0.15178(10) 0.88756(15) 0.0553(5) Uani 1 1 d . . . . .
O4 O 0.36080(9) 0.36628(9) 0.76480(15) 0.0328(4) Uani 1 1 d . . . . .
N2 N 0.49431(10) 0.32204(10) 0.50295(17) 0.0266(4) Uani 1 1 d . . . . .
N3 N 0.43677(9) 0.33981(9) 0.66600(15) 0.0215(4) Uani 1 1 d . . . . .
N13 N 0.58243(14) 0.16245(13) 0.0548(2) 0.0438(5) Uani 1 1 d . . . . .
N20 N 0.70306(12) 0.68487(12) 0.6894(2) 0.0437(5) Uani 1 1 d . . . . .
C2 C 0.44909(11) 0.29438(11) 0.58937(19) 0.0220(4) Uani 1 1 d . . . . .
C4 C 0.37089(12) 0.32126(11) 0.71728(18) 0.0230(4) Uani 1 1 d . . . . .
C5 C 0.31361(11) 0.24414(12) 0.7121(2) 0.0265(4) Uani 1 1 d . . . . .
H5A H 0.290583 0.234282 0.629490 0.032 Uiso 1 1 calc R U . . .
H5B H 0.276874 0.235767 0.774969 0.032 Uiso 1 1 calc R U . . .
C6 C 0.33991(12) 0.19176(12) 0.7349(2) 0.0263(4) Uani 1 1 d . . . . .
H6 H 0.297828 0.143046 0.722975 0.032 Uiso 1 1 calc R U . . .
C7 C 0.50701(11) 0.28028(11) 0.4172(2) 0.0254(4) Uani 1 1 d . . . . .
C8 C 0.49104(13) 0.28556(13) 0.2936(2) 0.0323(5) Uani 1 1 d . . . . .
H8 H 0.468620 0.312284 0.272901 0.039 Uiso 1 1 calc R U . . .
C9 C 0.50755(14) 0.25231(14) 0.2015(2) 0.0339(5) Uani 1 1 d . . . . .
H9 H 0.496663 0.256119 0.117403 0.041 Uiso 1 1 calc R U . . .
C10 C 0.54029(12) 0.21301(13) 0.2318(2) 0.0289(5) Uani 1 1 d . . . . .
C11 C 0.55436(13) 0.20546(14) 0.3555(2) 0.0339(5) Uani 1 1 d . . . . .
H11 H 0.574667 0.176834 0.376471 0.041 Uiso 1 1 calc R U . . .
C12 C 0.53854(13) 0.23998(14) 0.4478(2) 0.0324(5) Uani 1 1 d . . . . .
H12 H 0.549237 0.236108 0.532005 0.039 Uiso 1 1 calc R U . . .
C13 C 0.56277(14) 0.18341(13) 0.1341(2) 0.0342(5) Uani 1 1 d . . . . .
C14 C 0.49186(11) 0.41438(11) 0.66850(19) 0.0228(4) Uani 1 1 d . . . . .
C15 C 0.49467(13) 0.46125(13) 0.5784(2) 0.0304(5) Uani 1 1 d . . . . .
H15 H 0.459865 0.445057 0.514380 0.036 Uiso 1 1 calc R U . . .
C16 C 0.54816(14) 0.53153(13) 0.5819(2) 0.0334(5) Uani 1 1 d . . . . .
H16 H 0.550709 0.564015 0.520112 0.040 Uiso 1 1 calc R U . . .
C17 C 0.59864(12) 0.55453(12) 0.6772(2) 0.0267(5) Uani 1 1 d . . . . .
C18 C 0.59484(12) 0.50719(12) 0.7687(2) 0.0282(4) Uani 1 1 d . . . . .
H18 H 0.628664 0.523249 0.834271 0.034 Uiso 1 1 calc R U . . .
C19 C 0.54131(12) 0.43656(12) 0.7629(2) 0.0255(4) Uani 1 1 d . . . . .
H19 H 0.538700 0.403573 0.823722 0.031 Uiso 1 1 calc R U . . .
C20 C 0.65611(13) 0.62784(13) 0.6827(2) 0.0333(5) Uani 1 1 d . . . . .
C21 C 0.36487(14) 0.19468(13) 0.8674(2) 0.0353(5) Uani 1 1 d . . . . .
Cl30 Cl 0.57785(4) 0.28369(4) 0.81498(8) 0.0566(2) Uani 1 1 d . . . . .
C30 C 0.666667 0.333333 0.8655(4) 0.0379(10) Uani 1 3 d S T P . .
H30 H 0.666667 0.333333 0.958357 0.045 Uiso 1 3 calc R U P . .

loop_
_atom_site_aniso_label
_atom_site_aniso_U_11
_atom_site_aniso_U_22
_atom_site_aniso_U_33
_atom_site_aniso_U_23
_atom_site_aniso_U_13
_atom_site_aniso_U_12
S1 0.0312(3) 0.0226(3) 0.0327(3) -0.0014(2) 0.0086(2) 0.0126(2)
F21 0.0626(10) 0.0405(9) 0.0354(8) -0.0054(6) -0.0174(7) 0.0254(8)
F22 0.0651(11) 0.0855(14) 0.0292(8) 0.0126(8) 0.0170(7) 0.0370(11)
F23 0.0878(14) 0.0530(10) 0.0469(9) 0.0051(7) -0.0087(9) 0.0516(10)
O4 0.0343(9) 0.0337(9) 0.0350(9) -0.0044(7) 0.0065(7) 0.0204(8)
N2 0.0275(9) 0.0279(9) 0.0248(9) -0.0004(7) 0.0052(7) 0.0142(8)
N3 0.0219(9) 0.0227(8) 0.0196(8) -0.0018(6) 0.0007(6) 0.0109(7)
N13 0.0577(14) 0.0454(13) 0.0336(11) -0.0102(10) 0.0025(10) 0.0297(12)
N20 0.0399(12) 0.0292(12) 0.0520(13) 0.0054(10) -0.0014(10) 0.0097(10)
C2 0.0219(10) 0.0229(10) 0.0216(10) -0.0023(8) -0.0030(8) 0.0114(9)
C4 0.0263(11) 0.0287(11) 0.0167(9) -0.0002(8) -0.0001(8) 0.0157(9)
C5 0.0219(10) 0.0287(11) 0.0286(11) 0.0010(9) 0.0019(8) 0.0125(9)
C6 0.0260(11) 0.0251(10) 0.0261(11) 0.0017(8) 0.0057(8) 0.0115(9)
C7 0.0213(10) 0.0271(11) 0.0253(11) -0.0018(9) 0.0032(8) 0.0104(9)
C8 0.0389(13) 0.0340(12) 0.0312(12) -0.0021(9) -0.0020(10) 0.0236(11)
C9 0.0442(14) 0.0367(13) 0.0237(11) -0.0039(9) -0.0044(10) 0.0224(11)
C10 0.0303(11) 0.0292(11) 0.0269(11) -0.0048(9) 0.0019(9) 0.0147(10)
C11 0.0367(13) 0.0422(13) 0.0318(12) 0.0000(10) 0.0018(10) 0.0265(11)
C12 0.0357(12) 0.0461(14) 0.0226(10) -0.0019(10) 0.0023(9) 0.0258(11)
C13 0.0396(13) 0.0322(12) 0.0302(12) -0.0040(10) -0.0011(10) 0.0176(11)
C14 0.0245(10) 0.0243(10) 0.0210(10) -0.0004(8) 0.0030(8) 0.0134(9)
C15 0.0330(12) 0.0322(12) 0.0246(11) 0.0010(9) -0.0053(9) 0.0152(10)
C16 0.0388(13) 0.0300(12) 0.0298(11) 0.0074(9) -0.0016(10) 0.0159(10)
C17 0.0253(11) 0.0230(11) 0.0307(11) 0.0002(8) 0.0033(8) 0.0112(9)
C18 0.0257(11) 0.0293(11) 0.0279(10) -0.0007(9) -0.0032(9) 0.0126(9)
C19 0.0274(10) 0.0259(11) 0.0237(10) 0.0010(8) -0.0008(8) 0.0136(9)
C20 0.0339(13) 0.0295(13) 0.0364(12) 0.0039(10) 0.0023(10) 0.0159(11)
C21 0.0457(14) 0.0354(13) 0.0304(12) 0.0037(10) 0.0027(10) 0.0243(11)
Cl30 0.0350(3) 0.0426(4) 0.0894(6) -0.0014(4) -0.0062(3) 0.0173(3)
C30 0.0375(14) 0.0375(14) 0.039(2) 0.000 0.000 0.0188(7)

loop_
_atom_type_symbol
_atom_type_description
_atom_type_scat_dispersion_real
_atom_type_scat_dispersion_imag
_atom_type_scat_source
C C 0.0181 0.0091 'International Tables Vol C Tables 4.2.6.8 and 6.1.1.4'
H H 0.0000 0.0000 'International Tables Vol C Tables 4.2.6.8 and 6.1.1.4'
Cl Cl 0.3639 0.7018 'International Tables Vol C Tables 4.2.6.8 and 6.1.1.4'
F F 0.0727 0.0534 'International Tables Vol C Tables 4.2.6.8 and 6.1.1.4'
N N 0.0311 0.0180 'International Tables Vol C Tables 4.2.6.8 and 6.1.1.4'
O O 0.0492 0.0322 'International Tables Vol C Tables 4.2.6.8 and 6.1.1.4'
S S 0.3331 0.5567 'International Tables Vol C Tables 4.2.6.8 and 6.1.1.4'

loop_
_geom_angle_atom_site_label_1
_geom_angle_atom_site_label_2
_geom_angle_atom_site_label_3
_geom_angle
_geom_angle_site_symmetry_1
_geom_angle_site_symmetry_3
_geom_angle_publ_flag
C2 S1 C6 102.40(10) . . ?
C2 N2 C7 122.02(19) . . ?
C2 N3 C14 116.81(17) . . ?
C4 N3 C2 123.84(17) . . ?
C4 N3 C14 117.95(17) . . ?
N2 C2 S1 121.86(16) . . ?
N2 C2 N3 118.20(19) . . ?
N3 C2 S1 119.88(15) . . ?
O4 C4 N3 120.43(19) . . ?
O4 C4 C5 121.9(2) . . ?
N3 C4 C5 117.68(18) . . ?
C4 C5 H5A 108.7 . . ?
C4 C5 H5B 108.7 . . ?
C4 C5 C6 114.44(18) . . ?
H5A C5 H5B 107.6 . . ?
C6 C5 H5A 108.7 . . ?
C6 C5 H5B 108.7 . . ?
S1 C6 H6 106.4 . . ?
C5 C6 S1 110.92(15) . . ?
C5 C6 H6 106.4 . . ?
C21 C6 S1 113.82(16) . . ?
C21 C6 C5 112.26(19) . . ?
C21 C6 H6 106.4 . . ?
C8 C7 N2 115.8(2) . . ?
C12 C7 N2 124.2(2) . . ?
C12 C7 C8 119.8(2) . . ?
C7 C8 H8 119.8 . . ?
C9 C8 C7 120.3(2) . . ?
C9 C8 H8 119.8 . . ?
C8 C9 H9 120.1 . . ?
C8 C9 C10 119.9(2) . . ?
C10 C9 H9 120.1 . . ?
C9 C10 C11 120.2(2) . . ?
C9 C10 C13 119.4(2) . . ?
C11 C10 C13 120.3(2) . . ?
C10 C11 H11 120.2 . . ?
C12 C11 C10 119.6(2) . . ?
C12 C11 H11 120.2 . . ?
C7 C12 H12 120.0 . . ?
C11 C12 C7 120.1(2) . . ?
C11 C12 H12 120.0 . . ?
N13 C13 C10 177.4(3) . . ?
C15 C14 N3 120.93(19) . . ?
C19 C14 N3 117.72(19) . . ?
C19 C14 C15 121.3(2) . . ?
C14 C15 H15 120.1 . . ?
C16 C15 C14 119.7(2) . . ?
C16 C15 H15 120.1 . . ?
C15 C16 H16 120.3 . . ?
C15 C16 C17 119.3(2) . . ?
C17 C16 H16 120.3 . . ?
C16 C17 C20 120.7(2) . . ?
C18 C17 C16 120.6(2) . . ?
C18 C17 C20 118.7(2) . . ?
C17 C18 H18 120.3 . . ?
C19 C18 C17 119.4(2) . . ?
C19 C18 H18 120.3 . . ?
C14 C19 C18 119.6(2) . . ?
C14 C19 H19 120.2 . . ?
C18 C19 H19 120.2 . . ?
N20 C20 C17 177.4(3) . . ?
F21 C21 C6 113.50(19) . . ?
F22 C21 F21 106.5(2) . . ?
F22 C21 C6 109.7(2) . . ?
F23 C21 F21 106.4(2) . . ?
F23 C21 F22 107.2(2) . . ?
F23 C21 C6 113.2(2) . . ?
Cl30 C30 Cl30 110.87(14) 2_655 . ?
Cl30 C30 Cl30 110.87(14) . 3_665 ?
Cl30 C30 Cl30 110.87(14) 2_655 3_665 ?
Cl30 C30 H30 108.0 2_655 . ?
Cl30 C30 H30 108.0 . . ?
Cl30 C30 H30 108.0 3_665 . ?

loop_
_geom_bond_atom_site_label_1
_geom_bond_atom_site_label_2
_geom_bond_distance
_geom_bond_site_symmetry_2
_geom_bond_publ_flag
S1 C2 1.768(2) . ?
S1 C6 1.801(2) . ?
F21 C21 1.341(3) . ?
F22 C21 1.335(3) . ?
F23 C21 1.326(3) . ?
O4 C4 1.214(3) . ?
N2 C2 1.264(3) . ?
N2 C7 1.413(3) . ?
N3 C2 1.409(3) . ?
N3 C4 1.390(3) . ?
N3 C14 1.452(3) . ?
N13 C13 1.145(3) . ?
N20 C20 1.145(3) . ?
C4 C5 1.504(3) . ?
C5 H5A 0.9900 . ?
C5 H5B 0.9900 . ?
C5 C6 1.523(3) . ?
C6 H6 1.0000 . ?
C6 C21 1.516(3) . ?
C7 C8 1.395(3) . ?
C7 C12 1.391(3) . ?
C8 H8 0.9500 . ?
C8 C9 1.374(4) . ?
C9 H9 0.9500 . ?
C9 C10 1.393(3) . ?
C10 C11 1.395(3) . ?
C10 C13 1.438(3) . ?
C11 H11 0.9500 . ?
C11 C12 1.386(3) . ?
C12 H12 0.9500 . ?
C14 C15 1.384(3) . ?
C14 C19 1.378(3) . ?
C15 H15 0.9500 . ?
C15 C16 1.378(3) . ?
C16 H16 0.9500 . ?
C16 C17 1.398(3) . ?
C17 C18 1.394(3) . ?
C17 C20 1.449(3) . ?
C18 H18 0.9500 . ?
C18 C19 1.385(3) . ?
C19 H19 0.9500 . ?
Cl30 C30 1.7571(16) . ?
C30 H30 1.0000 . ?

loop_
_geom_torsion_atom_site_label_1
_geom_torsion_atom_site_label_2
_geom_torsion_atom_site_label_3
_geom_torsion_atom_site_label_4
_geom_torsion
_geom_torsion_site_symmetry_1
_geom_torsion_site_symmetry_2
_geom_torsion_site_symmetry_3
_geom_torsion_site_symmetry_4
_geom_torsion_publ_flag
S1 C6 C21 F21 71.3(2) . . . . ?
S1 C6 C21 F22 -169.69(17) . . . . ?
S1 C6 C21 F23 -50.1(3) . . . . ?
O4 C4 C5 C6 -140.6(2) . . . . ?
N2 C7 C8 C9 174.0(2) . . . . ?
N2 C7 C12 C11 -174.5(2) . . . . ?
N3 C4 C5 C6 39.1(3) . . . . ?
N3 C14 C15 C16 -179.0(2) . . . . ?
N3 C14 C19 C18 179.9(2) . . . . ?
C2 S1 C6 C5 34.01(17) . . . . ?
C2 S1 C6 C21 -93.74(17) . . . . ?
C2 N2 C7 C8 116.9(2) . . . . ?
C2 N2 C7 C12 -68.1(3) . . . . ?
C2 N3 C4 O4 -167.59(19) . . . . ?
C2 N3 C4 C5 12.7(3) . . . . ?
C2 N3 C14 C15 83.7(2) . . . . ?
C2 N3 C14 C19 -95.8(2) . . . . ?
C4 N3 C2 S1 -36.6(3) . . . . ?
C4 N3 C2 N2 146.1(2) . . . . ?
C4 N3 C14 C15 -83.3(3) . . . . ?
C4 N3 C14 C19 97.1(2) . . . . ?
C4 C5 C6 S1 -60.7(2) . . . . ?
C4 C5 C6 C21 67.9(2) . . . . ?
C5 C6 C21 F21 -55.7(3) . . . . ?
C5 C6 C21 F22 63.3(3) . . . . ?
C5 C6 C21 F23 -177.1(2) . . . . ?
C6 S1 C2 N2 -172.66(18) . . . . ?
C6 S1 C2 N3 10.08(18) . . . . ?
C7 N2 C2 S1 6.5(3) . . . . ?
C7 N2 C2 N3 -176.22(19) . . . . ?
C7 C8 C9 C10 0.1(4) . . . . ?
C8 C7 C12 C11 0.3(4) . . . . ?
C8 C9 C10 C11 2.0(4) . . . . ?
C8 C9 C10 C13 -174.8(2) . . . . ?
C9 C10 C11 C12 -2.9(4) . . . . ?
C10 C11 C12 C7 1.8(4) . . . . ?
C12 C7 C8 C9 -1.3(4) . . . . ?
C13 C10 C11 C12 173.8(2) . . . . ?
C14 N3 C2 S1 157.21(15) . . . . ?
C14 N3 C2 N2 -20.2(3) . . . . ?
C14 N3 C4 O4 -1.5(3) . . . . ?
C14 N3 C4 C5 178.82(18) . . . . ?
C14 C15 C16 C17 -0.4(4) . . . . ?
C15 C14 C19 C18 0.3(3) . . . . ?
C15 C16 C17 C18 -0.5(4) . . . . ?
C15 C16 C17 C20 179.2(2) . . . . ?
C16 C17 C18 C19 1.3(3) . . . . ?
C17 C18 C19 C14 -1.2(3) . . . . ?
C19 C14 C15 C16 0.5(3) . . . . ?
C20 C17 C18 C19 -178.4(2) . . . . ?
